data_7230898
loop_
_publ_author_name
'Mazur, Liliana'
'S\;aczewski, Jaros\/law'
'Jarzembska, Katarzyna N.'
'Szwarc-Karabyka, Katarzyna'
'Paprocka, Renata'
'Modzelewska-Banachiewicz, Bo\.zena'

_publ_section_title
;
 Synthesis, structural characterization and reactivity of new
 trisubstituted N1-acylamidrazones: solid state and solution studies
;
_journal_issue 29
_journal_name_full CrystEngComm
_journal_page_first 4179
_journal_paper_doi 10.1039/C8CE00701B
_journal_volume 20
_journal_year 2018
_chemical_formula_moiety 'C18 H14 N6 O3'
_chemical_formula_sum 'C18 H14 N6 O3'
_chemical_formula_weight 362.35
_chemical_name_systematic
;
 4-{2-[pyridin-2-yl(pyridin-2-ylamino)methylidene]hydrazinecarbonyl}nicotinic acid
;
_space_group_IT_number 14
_space_group_name_Hall '-P 2yn'
_space_group_name_H-M_alt 'P 1 21/n 1'
_symmetry_cell_setting monoclinic
_symmetry_space_group_name_Hall '-P 2yn'
_symmetry_space_group_name_H-M 'P 1 21/n 1'
_atom_sites_solution_hydrogens geom
_atom_sites_solution_primary direct
_atom_sites_solution_secondary difmap
_audit_creation_method SHELXL-97
_audit_update_record
;
2017-05-18 deposited with the CCDC.
2018-06-15 downloaded from the CCDC.
;
_cell_angle_alpha 90.00
_cell_angle_beta 92.520(10)
_cell_angle_gamma 90.00
_cell_formula_units_Z 4
_cell_length_a 10.6450(10)
_cell_length_b 9.8790(10)
_cell_length_c 15.864(2)
_cell_measurement_reflns_used 2632
_cell_measurement_temperature 100(2)
_cell_measurement_theta_max 28.7970
_cell_measurement_theta_min 3.0510
_cell_volume 1666.7(3)
_computing_cell_refinement
;
CrysAlisPro, Agilent Technologies,
Version 1.171.37.35g (release 09-12-2014 CrysAlis171 .NET)
(compiled Dec  9 2014,15:38:47)
;
_computing_data_collection
;
CrysAlisPro, Agilent Technologies,
Version 1.171.37.35g (release 09-12-2014 CrysAlis171 .NET)
(compiled Dec  9 2014,15:38:47)
;
_computing_data_reduction
;
CrysAlisPro, Agilent Technologies,
Version 1.171.37.35g (release 09-12-2014 CrysAlis171 .NET)
(compiled Dec  9 2014,15:38:47)
;
_computing_molecular_graphics 'SHELXTL/PC (Sheldrick, 2008) and Mercury 3.3 (Macrae et al., 2006)'
_computing_publication_material 'SHELXL97 and enCIFer (Allen et al., 2004)'
_computing_structure_refinement 'SHELXL-97 (Sheldrick, 2008)'
_computing_structure_solution 'SHELXS-97 (Sheldrick, 2008)'
_diffrn_ambient_temperature 100(2)
_diffrn_detector_area_resol_mean 8.4221
_diffrn_measured_fraction_theta_full 0.997
_diffrn_measured_fraction_theta_max 0.997
_diffrn_measurement_device_type 'Xcalibur, Sapphire2, large Be window'
_diffrn_measurement_method '\w scans'
_diffrn_radiation_monochromator graphite
_diffrn_radiation_source 'fine-focus sealed tube'
_diffrn_radiation_type MoK\a
_diffrn_radiation_wavelength 0.71073
_diffrn_reflns_av_R_equivalents 0.0363
_diffrn_reflns_av_sigmaI/netI 0.0612
_diffrn_reflns_limit_h_max 6
_diffrn_reflns_limit_h_min -13
_diffrn_reflns_limit_k_max 12
_diffrn_reflns_limit_k_min -11
_diffrn_reflns_limit_l_max 20
_diffrn_reflns_limit_l_min -20
_diffrn_reflns_number 7733
_diffrn_reflns_theta_full 27.48
_diffrn_reflns_theta_max 27.48
_diffrn_reflns_theta_min 2.81
_exptl_absorpt_coefficient_mu 0.103
_exptl_absorpt_correction_T_max 1.00000
_exptl_absorpt_correction_T_min 0.92617
_exptl_absorpt_correction_type multi-scan
_exptl_absorpt_process_details
;
CrysAlisPro, Agilent Technologies,
Version 1.171.37.35g (release 09-12-2014 CrysAlis171 .NET)
(compiled Dec  9 2014,15:38:47)
Empirical absorption correction using spherical harmonics,
 implemented in SCALE3 ABSPACK scaling algorithm.
;
_exptl_crystal_colour orange
_exptl_crystal_density_diffrn 1.444
_exptl_crystal_density_method 'not measured'
_exptl_crystal_description plate
_exptl_crystal_F_000 752
_exptl_crystal_size_max 0.46
_exptl_crystal_size_mid 0.17
_exptl_crystal_size_min 0.04
_refine_diff_density_max 0.336
_refine_diff_density_min -0.215
_refine_diff_density_rms 0.060
_refine_ls_extinction_method none
_refine_ls_goodness_of_fit_ref 1.041
_refine_ls_hydrogen_treatment mixed
_refine_ls_matrix_type full
_refine_ls_number_parameters 256
_refine_ls_number_reflns 3812
_refine_ls_number_restraints 0
_refine_ls_restrained_S_all 1.041
_refine_ls_R_factor_all 0.0769
_refine_ls_R_factor_gt 0.0519
_refine_ls_shift/su_max 0.000
_refine_ls_shift/su_mean 0.000
_refine_ls_structure_factor_coef Fsqd
_refine_ls_weighting_details 'calc w=1/[\s^2^(Fo^2^)+(0.0455P)^2^+0.2212P] where P=(Fo^2^+2Fc^2^)/3'
_refine_ls_weighting_scheme calc
_refine_ls_wR_factor_gt 0.1058
_refine_ls_wR_factor_ref 0.1213
_reflns_number_gt 2807
_reflns_number_total 3812
_reflns_threshold_expression >2sigma(I)
_cod_data_source_file c8ce00701b2.cif
_cod_data_source_block 4
_cod_depositor_comments 'Adding full bibliography for 7230893--7230899.cif.'
_cod_original_sg_symbol_H-M 'P 21/n'
_cod_database_code 7230898

loop_
_symmetry_equiv_pos_as_xyz
'x, y, z'
'-x+1/2, y+1/2, -z+1/2'
'-x, -y, -z'
'x-1/2, -y-1/2, z-1/2'

loop_
_atom_site_label
_atom_site_type_symbol
_atom_site_fract_x
_atom_site_fract_y
_atom_site_fract_z
_atom_site_U_iso_or_equiv
_atom_site_adp_type
_atom_site_occupancy
_atom_site_symmetry_multiplicity
_atom_site_calc_flag
_atom_site_refinement_flags
C1 C 0.62581(17) 0.18713(16) 0.11872(11) 0.0187(4) Uani 1 1 d .
C2 C 0.80705(17) -0.03881(17) 0.00689(11) 0.0197(4) Uani 1 1 d .
C3 C 0.72467(18) 0.05623(17) -0.13446(11) 0.0214(4) Uani 1 1 d .
C4 C 0.7646(2) 0.0892(2) -0.21447(12) 0.0319(5) Uani 1 1 d .
H4 H 0.8481 0.0782 -0.2279 0.038 Uiso 1 1 calc R
C5 C 0.6765(2) 0.1386(2) -0.27337(12) 0.0362(5) Uani 1 1 d .
H5 H 0.7006 0.1628 -0.3270 0.043 Uiso 1 1 calc R
C6 C 0.5519(2) 0.15210(19) -0.25211(11) 0.0282(5) Uani 1 1 d .
H6 H 0.4907 0.1833 -0.2910 0.034 Uiso 1 1 calc R
C7 C 0.52248(19) 0.11781(17) -0.17173(11) 0.0239(4) Uani 1 1 d .
H7 H 0.4393 0.1273 -0.1571 0.029 Uiso 1 1 calc R
C8 C 0.89699(17) -0.15029(17) 0.03021(11) 0.0209(4) Uani 1 1 d .
C9 C 0.90210(18) -0.20768(17) 0.11030(11) 0.0232(4) Uani 1 1 d .
H9 H 0.8502 -0.1766 0.1518 0.028 Uiso 1 1 calc R
C10 C 0.9860(2) -0.31185(18) 0.12688(12) 0.0303(5) Uani 1 1 d .
H10 H 0.9906 -0.3535 0.1795 0.036 Uiso 1 1 calc R
C11 C 1.0628(2) -0.3530(2) 0.06407(13) 0.0345(5) Uani 1 1 d .
H11 H 1.1211 -0.4220 0.0739 0.041 Uiso 1 1 calc R
C12 C 1.05202(19) -0.29061(19) -0.01357(12) 0.0303(5) Uani 1 1 d .
H12 H 1.1049 -0.3188 -0.0553 0.036 Uiso 1 1 calc R
C13 C 0.53243(17) 0.29547(16) 0.09600(10) 0.0171(4) Uani 1 1 d .
C14 C 0.54413(17) 0.42487(16) 0.13178(10) 0.0177(4) Uani 1 1 d .
C15 C 0.45046(17) 0.51825(17) 0.11256(11) 0.0218(4) Uani 1 1 d .
H15 H 0.4567 0.6028 0.1381 0.026 Uiso 1 1 calc R
C16 C 0.34288(18) 0.37122(18) 0.02479(11) 0.0237(4) Uani 1 1 d .
H16 H 0.2755 0.3529 -0.0128 0.028 Uiso 1 1 calc R
C17 C 0.42922(17) 0.27025(17) 0.04212(11) 0.0212(4) Uani 1 1 d .
H17 H 0.4183 0.1852 0.0177 0.025 Uiso 1 1 calc R
C18 C 0.66120(18) 0.46815(17) 0.18127(11) 0.0213(4) Uani 1 1 d .
N1 N 0.66538(15) 0.11743(13) 0.05237(10) 0.0202(3) Uani 1 1 d .
N2 N 0.74329(14) 0.00731(13) 0.06820(9) 0.0197(3) Uani 1 1 d .
N3 N 0.81348(16) 0.00152(16) -0.07613(9) 0.0233(4) Uani 1 1 d .
N4 N 0.60627(15) 0.07115(14) -0.11236(9) 0.0215(3) Uani 1 1 d .
N5 N 0.96954(14) -0.19165(14) -0.03232(9) 0.0236(4) Uani 1 1 d .
N6 N 0.35135(16) 0.49512(15) 0.05960(10) 0.0278(4) Uani 1 1 d .
O1 O 0.66001(13) 0.16724(12) 0.19304(7) 0.0272(3) Uani 1 1 d .
O2 O 0.63522(14) 0.55181(13) 0.24340(8) 0.0279(3) Uani 1 1 d .
O3 O 0.76486(13) 0.43419(14) 0.16317(9) 0.0354(4) Uani 1 1 d .
H1N H 0.6345(19) 0.1240(19) -0.0027(13) 0.029(5) Uiso 1 1 d .
H2O H 0.715(3) 0.586(3) 0.2715(18) 0.080(9) Uiso 1 1 d .
H3N H 0.877(2) -0.0406(19) -0.0980(13) 0.033(6) Uiso 1 1 d .

loop_
_atom_site_aniso_label
_atom_site_aniso_U_11
_atom_site_aniso_U_22
_atom_site_aniso_U_33
_atom_site_aniso_U_23
_atom_site_aniso_U_13
_atom_site_aniso_U_12
C1 0.0191(10) 0.0174(8) 0.0198(9) -0.0010(7) 0.0016(7) -0.0030(7)
C2 0.0177(9) 0.0204(9) 0.0209(9) -0.0031(7) 0.0009(7) -0.0050(8)
C3 0.0229(10) 0.0207(9) 0.0205(9) -0.0037(7) -0.0001(7) -0.0022(8)
C4 0.0259(11) 0.0465(12) 0.0238(10) 0.0004(9) 0.0056(8) 0.0045(10)
C5 0.0433(14) 0.0480(13) 0.0176(10) 0.0015(9) 0.0031(9) 0.0038(11)
C6 0.0343(12) 0.0288(10) 0.0209(10) -0.0036(8) -0.0054(8) 0.0058(9)
C7 0.0244(11) 0.0229(9) 0.0239(10) -0.0032(7) -0.0022(8) 0.0027(8)
C8 0.0164(10) 0.0196(8) 0.0267(10) -0.0060(7) 0.0010(7) -0.0012(8)
C9 0.0211(10) 0.0238(9) 0.0246(9) -0.0057(7) 0.0009(8) 0.0020(8)
C10 0.0340(12) 0.0265(10) 0.0302(11) 0.0004(8) -0.0004(9) 0.0042(9)
C11 0.0331(13) 0.0309(11) 0.0389(12) -0.0037(9) -0.0031(9) 0.0146(10)
C12 0.0260(11) 0.0317(10) 0.0334(11) -0.0083(9) 0.0044(9) 0.0078(9)
C13 0.0195(9) 0.0176(8) 0.0147(8) 0.0004(7) 0.0049(7) 0.0013(7)
C14 0.0199(10) 0.0179(8) 0.0155(8) 0.0006(7) 0.0041(7) 0.0006(7)
C15 0.0226(10) 0.0196(8) 0.0234(9) -0.0007(7) 0.0032(8) 0.0008(8)
C16 0.0163(10) 0.0308(10) 0.0237(9) 0.0035(8) -0.0029(7) -0.0038(8)
C17 0.0235(10) 0.0198(9) 0.0206(9) -0.0019(7) 0.0027(7) -0.0038(8)
C18 0.0255(11) 0.0177(8) 0.0206(9) -0.0001(7) -0.0010(8) 0.0015(8)
N1 0.0229(9) 0.0175(7) 0.0202(8) -0.0007(6) 0.0021(6) 0.0042(7)
N2 0.0189(8) 0.0167(7) 0.0234(8) -0.0004(6) 0.0017(6) 0.0018(6)
N3 0.0210(9) 0.0297(8) 0.0194(8) -0.0012(6) 0.0025(7) 0.0030(7)
N4 0.0218(9) 0.0210(7) 0.0217(8) -0.0012(6) -0.0001(6) 0.0002(7)
N5 0.0192(9) 0.0252(8) 0.0264(8) -0.0057(6) 0.0013(6) 0.0008(7)
N6 0.0241(9) 0.0291(8) 0.0301(9) 0.0029(7) 0.0017(7) 0.0005(7)
O1 0.0350(9) 0.0282(7) 0.0181(7) -0.0013(5) -0.0028(6) 0.0114(6)
O2 0.0290(8) 0.0285(7) 0.0256(7) -0.0109(6) -0.0044(6) 0.0044(6)
O3 0.0205(8) 0.0444(8) 0.0411(9) -0.0170(7) -0.0011(6) 0.0014(7)

loop_
_atom_type_symbol
_atom_type_description
_atom_type_scat_dispersion_real
_atom_type_scat_dispersion_imag
_atom_type_scat_source
C C 0.0033 0.0016 'International Tables Vol C Tables 4.2.6.8 and 6.1.1.4'
H H 0.0000 0.0000 'International Tables Vol C Tables 4.2.6.8 and 6.1.1.4'
N N 0.0061 0.0033 'International Tables Vol C Tables 4.2.6.8 and 6.1.1.4'
O O 0.0106 0.0060 'International Tables Vol C Tables 4.2.6.8 and 6.1.1.4'

loop_
_geom_angle_atom_site_label_1
_geom_angle_atom_site_label_2
_geom_angle_atom_site_label_3
_geom_angle
O1 C1 N1 125.33(17)
O1 C1 C13 120.65(15)
N1 C1 C13 114.02(15)
N2 C2 N3 131.72(17)
N2 C2 C8 115.15(15)
N3 C2 C8 112.99(15)
N4 C3 C4 122.92(17)
N4 C3 N3 119.19(15)
C4 C3 N3 117.86(17)
C5 C4 C3 118.22(19)
C5 C4 H4 120.9
C3 C4 H4 120.9
C4 C5 C6 119.71(18)
C4 C5 H5 120.1
C6 C5 H5 120.1
C7 C6 C5 117.52(18)
C7 C6 H6 121.2
C5 C6 H6 121.2
N4 C7 C6 124.30(18)
N4 C7 H7 117.8
C6 C7 H7 117.8
N5 C8 C9 123.27(17)
N5 C8 C2 115.01(15)
C9 C8 C2 121.71(15)
C10 C9 C8 118.50(17)
C10 C9 H9 120.7
C8 C9 H9 120.7
C11 C10 C9 118.82(19)
C11 C10 H10 120.6
C9 C10 H10 120.6
C12 C11 C10 119.03(19)
C12 C11 H11 120.5
C10 C11 H11 120.5
N5 C12 C11 123.62(18)
N5 C12 H12 118.2
C11 C12 H12 118.2
C17 C13 C14 117.90(16)
C17 C13 C1 121.43(15)
C14 C13 C1 120.61(16)
C15 C14 C13 117.95(17)
C15 C14 C18 119.87(15)
C13 C14 C18 121.80(16)
N6 C15 C14 124.42(16)
N6 C15 H15 117.8
C14 C15 H15 117.8
N6 C16 C17 123.09(18)
N6 C16 H16 118.5
C17 C16 H16 118.5
C16 C17 C13 119.86(17)
C16 C17 H17 120.1
C13 C17 H17 120.1
O3 C18 O2 125.21(18)
O3 C18 C14 122.99(16)
O2 C18 C14 111.73(16)
C1 N1 N2 117.87(15)
C1 N1 H1N 126.6(12)
N2 N1 H1N 114.4(12)
C2 N2 N1 118.07(15)
C2 N3 C3 132.90(16)
C2 N3 H3N 108.2(14)
C3 N3 H3N 115.5(14)
C3 N4 C7 117.29(15)
C12 N5 C8 116.72(16)
C15 N6 C16 116.73(16)
C18 O2 H2O 109.8(16)

loop_
_geom_bond_atom_site_label_1
_geom_bond_atom_site_label_2
_geom_bond_distance
C1 O1 1.234(2)
C1 N1 1.341(2)
C1 C13 1.494(2)
C2 N2 1.293(2)
C2 N3 1.380(2)
C2 C8 1.495(3)
C3 N4 1.331(2)
C3 C4 1.395(2)
C3 N3 1.402(2)
C4 C5 1.383(3)
C4 H4 0.9300
C5 C6 1.390(3)
C5 H5 0.9300
C6 C7 1.369(2)
C6 H6 0.9300
C7 N4 1.349(2)
C7 H7 0.9300
C8 N5 1.347(2)
C8 C9 1.390(2)
C9 C10 1.380(3)
C9 H9 0.9300
C10 C11 1.378(3)
C10 H10 0.9300
C11 C12 1.378(3)
C11 H11 0.9300
C12 N5 1.339(2)
C12 H12 0.9300
C13 C17 1.385(2)
C13 C14 1.402(2)
C14 C15 1.383(2)
C14 C18 1.505(3)
C15 N6 1.339(2)
C15 H15 0.9300
C16 N6 1.344(2)
C16 C17 1.376(3)
C16 H16 0.9300
C17 H17 0.9300
C18 O3 1.200(2)
C18 O2 1.325(2)
N1 N2 1.384(2)
N1 H1N 0.92(2)
N3 H3N 0.88(2)
O2 H2O 1.00(3)

loop_
_geom_torsion_atom_site_label_1
_geom_torsion_atom_site_label_2
_geom_torsion_atom_site_label_3
_geom_torsion_atom_site_label_4
_geom_torsion
N4 C3 C4 C5 -0.5(3)
N3 C3 C4 C5 177.69(17)
C3 C4 C5 C6 -1.0(3)
C4 C5 C6 C7 1.4(3)
C5 C6 C7 N4 -0.5(3)
N2 C2 C8 N5 -175.56(15)
N3 C2 C8 N5 0.7(2)
N2 C2 C8 C9 5.7(3)
N3 C2 C8 C9 -178.02(15)
N5 C8 C9 C10 0.3(3)
C2 C8 C9 C10 178.90(17)
C8 C9 C10 C11 1.2(3)
C9 C10 C11 C12 -1.1(3)
C10 C11 C12 N5 -0.6(3)
O1 C1 C13 C17 -131.66(18)
N1 C1 C13 C17 48.0(2)
O1 C1 C13 C14 45.6(2)
N1 C1 C13 C14 -134.73(16)
C17 C13 C14 C15 1.4(2)
C1 C13 C14 C15 -175.88(15)
C17 C13 C14 C18 -171.41(15)
C1 C13 C14 C18 11.3(2)
C13 C14 C15 N6 -2.5(3)
C18 C14 C15 N6 170.47(16)
N6 C16 C17 C13 -1.7(3)
C14 C13 C17 C16 0.5(2)
C1 C13 C17 C16 177.83(15)
C15 C14 C18 O3 -136.13(19)
C13 C14 C18 O3 36.6(3)
C15 C14 C18 O2 40.9(2)
C13 C14 C18 O2 -146.35(16)
O1 C1 N1 N2 5.4(3)
C13 C1 N1 N2 -174.32(14)
N3 C2 N2 N1 -0.2(3)
C8 C2 N2 N1 175.19(15)
C1 N1 N2 C2 -162.67(16)
N2 C2 N3 C3 -34.0(3)
C8 C2 N3 C3 150.58(18)
N4 C3 N3 C2 -3.3(3)
C4 C3 N3 C2 178.46(18)
C4 C3 N4 C7 1.4(3)
N3 C3 N4 C7 -176.76(15)
C6 C7 N4 C3 -0.9(3)
C11 C12 N5 C8 2.0(3)
C9 C8 N5 C12 -1.9(3)
C2 C8 N5 C12 179.45(16)
C14 C15 N6 C16 1.4(3)
C17 C16 N6 C15 0.8(3)
